data_7153074
loop_
_publ_author_name
'Song, Chuanling'
'Dong, Shuli'
'Feng, Lei'
'Peng, Xianglong'
'Wang, Mingchao'
'Wang, Jianwu'
'Xu, Zhenghu'

_publ_section_title
;
 Modular synthesis of all-substituted furans through oxidative
 carbonylation of cyclopropenes with tandem metal relay catalysis.
;
_journal_issue 37
_journal_name_full 'Organic &amp; biomolecular chemistry'
_journal_page_first 6258
_journal_page_last 6262
_journal_paper_doi 10.1039/c3ob41155a
_journal_volume 11
_journal_year 2013
_chemical_formula_sum 'C28 H24 O6'
_chemical_formula_weight 456.47
_chemical_name_systematic
;
?
;
_space_group_IT_number 2
_symmetry_space_group_name_Hall '-P 1'
_symmetry_space_group_name_H-M 'P -1'
_atom_sites_solution_hydrogens geom
_atom_sites_solution_primary direct
_atom_sites_solution_secondary difmap
_audit_creation_method SHELXL-97
_cell_angle_alpha 73.216(2)
_cell_angle_beta 85.2965(19)
_cell_angle_gamma 67.465(2)
_cell_formula_units_Z 2
_cell_length_a 9.0618(12)
_cell_length_b 11.3801(15)
_cell_length_c 12.3091(16)
_cell_measurement_temperature 293(2)
_cell_volume 1121.9(3)
_computing_structure_refinement 'SHELXL-97 (Sheldrick, 1997)'
_computing_structure_solution 'SHELXS-97 (Sheldrick, 1990)'
_diffrn_ambient_temperature 293(2)
_diffrn_measured_fraction_theta_full 0.989
_diffrn_measured_fraction_theta_max 0.989
_diffrn_radiation_monochromator graphite
_diffrn_radiation_source 'fine-focus sealed tube'
_diffrn_radiation_type MoK\a
_diffrn_radiation_wavelength 0.71073
_diffrn_reflns_av_R_equivalents 0.0165
_diffrn_reflns_av_sigmaI/netI 0.0388
_diffrn_reflns_limit_h_max 10
_diffrn_reflns_limit_h_min -10
_diffrn_reflns_limit_k_max 13
_diffrn_reflns_limit_k_min -7
_diffrn_reflns_limit_l_max 14
_diffrn_reflns_limit_l_min -14
_diffrn_reflns_number 5615
_diffrn_reflns_theta_full 25.00
_diffrn_reflns_theta_max 25.00
_diffrn_reflns_theta_min 2.02
_exptl_absorpt_coefficient_mu 0.095
_exptl_absorpt_correction_T_max 0.9906
_exptl_absorpt_correction_T_min 0.9813
_exptl_crystal_density_diffrn 1.351
_exptl_crystal_density_method 'not measured'
_exptl_crystal_F_000 480
_exptl_crystal_size_max 0.20
_exptl_crystal_size_mid 0.20
_exptl_crystal_size_min 0.10
_refine_diff_density_max 0.162
_refine_diff_density_min -0.171
_refine_diff_density_rms 0.037
_refine_ls_extinction_method none
_refine_ls_goodness_of_fit_ref 1.016
_refine_ls_hydrogen_treatment mixed
_refine_ls_matrix_type full
_refine_ls_number_parameters 308
_refine_ls_number_reflns 3909
_refine_ls_number_restraints 0
_refine_ls_restrained_S_all 1.016
_refine_ls_R_factor_all 0.0568
_refine_ls_R_factor_gt 0.0396
_refine_ls_shift/su_max 0.000
_refine_ls_shift/su_mean 0.000
_refine_ls_structure_factor_coef Fsqd
_refine_ls_weighting_details 'calc w=1/[\s^2^(Fo^2^)+(0.0419P)^2^+0.3109P] where P=(Fo^2^+2Fc^2^)/3'
_refine_ls_weighting_scheme calc
_refine_ls_wR_factor_gt 0.0899
_refine_ls_wR_factor_ref 0.1012
_reflns_number_gt 2990
_reflns_number_total 3909
_reflns_threshold_expression >2sigma(I)
_cod_data_source_file c3ob41155a.txt
_cod_data_source_block test
_cod_database_code 7153074

loop_
_symmetry_equiv_pos_as_xyz
'x, y, z'
'-x, -y, -z'

loop_
_atom_site_label
_atom_site_type_symbol
_atom_site_fract_x
_atom_site_fract_y
_atom_site_fract_z
_atom_site_U_iso_or_equiv
_atom_site_adp_type
_atom_site_occupancy
_atom_site_symmetry_multiplicity
_atom_site_calc_flag
_atom_site_refinement_flags
O1 O 0.40752(13) 0.85567(12) 0.07063(9) 0.0283(3) Uani 1 1 d .
O2 O 0.59411(13) 0.90554(12) -0.19517(9) 0.0310(3) Uani 1 1 d .
O4 O 0.38835(13) 0.80400(12) 0.26312(10) 0.0313(3) Uani 1 1 d .
O3 O 0.33574(14) 0.94217(13) -0.15533(10) 0.0360(3) Uani 1 1 d .
O5 O 0.90087(14) 0.63345(13) 0.24326(10) 0.0374(3) Uani 1 1 d .
O6 O 0.70516(16) 0.68345(16) 0.36563(11) 0.0511(4) Uani 1 1 d .
C5 C 0.6748(2) 0.78804(17) 0.04979(14) 0.0254(4) Uani 1 1 d .
C7 C 0.4786(2) 0.80506(17) 0.17406(14) 0.0276(4) Uani 1 1 d .
C3 C 0.4742(2) 0.90219(17) -0.12505(14) 0.0268(4) Uani 1 1 d .
C15 C 0.7482(2) 0.69080(18) 0.26975(15) 0.0310(4) Uani 1 1 d .
C23 C 0.83237(19) 0.76770(17) -0.00325(14) 0.0248(4) Uani 1 1 d .
C28 C 0.8924(2) 0.68108(19) -0.06966(15) 0.0329(4) Uani 1 1 d .
H28 H 0.8356 0.6316 -0.0790 0.039 Uiso 1 1 calc R
C9 C 0.1398(2) 0.84614(17) 0.35687(14) 0.0274(4) Uani 1 1 d .
C6 C 0.6416(2) 0.75996(17) 0.16907(14) 0.0264(4) Uani 1 1 d .
C4 C 0.53053(19) 0.84567(17) -0.00651(14) 0.0262(4) Uani 1 1 d .
C17 C 1.1814(2) 0.53714(17) 0.29468(15) 0.0314(4) Uani 1 1 d .
C2 C 0.5530(2) 0.95055(19) -0.31599(14) 0.0313(4) Uani 1 1 d .
H2A H 0.6345 0.9789 -0.3581 0.038 Uiso 1 1 calc R
H2B H 0.4522 1.0260 -0.3308 0.038 Uiso 1 1 calc R
C24 C 0.9194(2) 0.84029(18) 0.01075(15) 0.0294(4) Uani 1 1 d .
H24 H 0.8814 0.8973 0.0565 0.035 Uiso 1 1 calc R
C8 C 0.2168(2) 0.8607(2) 0.24374(15) 0.0326(4) Uani 1 1 d .
H8A H 0.1858 0.8150 0.1998 0.039 Uiso 1 1 calc R
H8B H 0.1828 0.9536 0.2017 0.039 Uiso 1 1 calc R
C27 C 1.0366(2) 0.6678(2) -0.12219(16) 0.0385(5) Uani 1 1 d .
H27 H 1.0770 0.6086 -0.1658 0.046 Uiso 1 1 calc R
C12 C -0.0160(2) 0.8236(2) 0.56114(17) 0.0446(5) Uani 1 1 d .
H12 H -0.0681 0.8160 0.6296 0.053 Uiso 1 1 calc R
C26 C 1.1205(2) 0.7422(2) -0.11007(16) 0.0372(5) Uani 1 1 d .
H26 H 1.2162 0.7346 -0.1469 0.045 Uiso 1 1 calc R
C25 C 1.0625(2) 0.82755(19) -0.04341(16) 0.0342(4) Uani 1 1 d .
H25 H 1.1196 0.8770 -0.0347 0.041 Uiso 1 1 calc R
C10 C 0.2250(2) 0.7968(2) 0.45865(16) 0.0360(5) Uani 1 1 d .
H10 H 0.3356 0.7708 0.4590 0.043 Uiso 1 1 calc R
C14 C -0.0245(2) 0.8846(2) 0.35839(17) 0.0419(5) Uani 1 1 d .
H14 H -0.0835 0.9187 0.2903 0.050 Uiso 1 1 calc R
C11 C 0.1468(2) 0.7859(2) 0.56008(16) 0.0426(5) Uani 1 1 d .
H11 H 0.2053 0.7527 0.6283 0.051 Uiso 1 1 calc R
C1 C 0.5395(3) 0.8426(2) -0.35558(17) 0.0465(5) Uani 1 1 d .
H1A H 0.5218 0.8718 -0.4365 0.070 Uiso 1 1 calc R
H1B H 0.4514 0.8209 -0.3198 0.070 Uiso 1 1 calc R
H1C H 0.6365 0.7655 -0.3359 0.070 Uiso 1 1 calc R
C13 C -0.1019(2) 0.8728(2) 0.45978(17) 0.0499(6) Uani 1 1 d .
H13 H -0.2124 0.8982 0.4598 0.060 Uiso 1 1 calc R
C22 C 1.2158(2) 0.54773(18) 0.18142(16) 0.0357(5) Uani 1 1 d .
H22 H 1.1348 0.5684 0.1292 0.043 Uiso 1 1 calc R
C18 C 1.3038(2) 0.50549(19) 0.37138(17) 0.0386(5) Uani 1 1 d .
H18 H 1.2822 0.4974 0.4478 0.046 Uiso 1 1 calc R
C16 C 1.0154(2) 0.5596(2) 0.33782(16) 0.0385(5) Uani 1 1 d .
H16A H 1.0056 0.4752 0.3740 0.046 Uiso 1 1 calc R
H16B H 0.9945 0.6088 0.3936 0.046 Uiso 1 1 calc R
C20 C 1.4908(2) 0.4967(2) 0.22191(19) 0.0438(5) Uani 1 1 d .
H20 H 1.5944 0.4833 0.1975 0.053 Uiso 1 1 calc R
C21 C 1.3699(2) 0.5277(2) 0.14565(18) 0.0441(5) Uani 1 1 d .
H21 H 1.3920 0.5352 0.0694 0.053 Uiso 1 1 calc R
C19 C 1.4575(2) 0.4858(2) 0.33509(19) 0.0452(5) Uani 1 1 d .
H19 H 1.5388 0.4651 0.3870 0.054 Uiso 1 1 calc R

loop_
_atom_site_aniso_label
_atom_site_aniso_U_11
_atom_site_aniso_U_22
_atom_site_aniso_U_33
_atom_site_aniso_U_23
_atom_site_aniso_U_13
_atom_site_aniso_U_12
O1 0.0239(6) 0.0351(7) 0.0258(7) -0.0071(5) 0.0036(5) -0.0127(5)
O2 0.0238(6) 0.0437(8) 0.0235(6) -0.0053(6) 0.0020(5) -0.0138(6)
O4 0.0237(6) 0.0390(7) 0.0272(7) -0.0055(6) 0.0053(5) -0.0112(6)
O3 0.0230(7) 0.0517(9) 0.0316(7) -0.0085(6) 0.0004(5) -0.0144(6)
O5 0.0281(7) 0.0475(8) 0.0242(7) -0.0053(6) -0.0020(5) -0.0038(6)
O6 0.0364(8) 0.0782(11) 0.0243(8) -0.0063(7) 0.0039(6) -0.0127(8)
C5 0.0262(9) 0.0267(9) 0.0256(9) -0.0083(7) 0.0026(7) -0.0119(7)
C7 0.0306(10) 0.0302(10) 0.0232(9) -0.0058(8) 0.0040(7) -0.0146(8)
C3 0.0231(10) 0.0297(10) 0.0293(10) -0.0083(8) 0.0043(7) -0.0122(8)
C15 0.0279(10) 0.0365(11) 0.0274(10) -0.0060(8) 0.0040(8) -0.0136(8)
C23 0.0213(9) 0.0278(9) 0.0213(9) -0.0035(7) -0.0009(7) -0.0071(7)
C28 0.0322(10) 0.0365(11) 0.0337(10) -0.0140(9) 0.0020(8) -0.0141(9)
C9 0.0273(9) 0.0285(10) 0.0270(9) -0.0092(8) 0.0043(7) -0.0109(8)
C6 0.0246(9) 0.0289(10) 0.0266(9) -0.0073(8) 0.0041(7) -0.0119(8)
C4 0.0226(9) 0.0328(10) 0.0249(9) -0.0084(8) 0.0060(7) -0.0129(8)
C17 0.0320(10) 0.0247(9) 0.0306(10) -0.0045(8) -0.0025(8) -0.0050(8)
C2 0.0323(10) 0.0378(11) 0.0214(9) -0.0039(8) 0.0038(7) -0.0145(8)
C24 0.0278(10) 0.0298(10) 0.0297(10) -0.0079(8) 0.0015(8) -0.0102(8)
C8 0.0237(9) 0.0423(11) 0.0302(10) -0.0083(8) 0.0023(7) -0.0122(8)
C27 0.0336(11) 0.0460(12) 0.0335(11) -0.0191(9) 0.0070(8) -0.0078(9)
C12 0.0372(12) 0.0570(14) 0.0311(11) -0.0112(10) 0.0123(9) -0.0118(10)
C26 0.0252(10) 0.0474(12) 0.0311(10) -0.0065(9) 0.0060(8) -0.0096(9)
C25 0.0264(10) 0.0360(11) 0.0396(11) -0.0058(9) 0.0010(8) -0.0146(8)
C10 0.0258(10) 0.0464(12) 0.0333(11) -0.0099(9) 0.0025(8) -0.0120(9)
C14 0.0287(11) 0.0591(14) 0.0320(11) -0.0114(10) -0.0001(8) -0.0109(10)
C11 0.0353(11) 0.0584(14) 0.0262(10) -0.0085(10) 0.0011(8) -0.0117(10)
C1 0.0611(14) 0.0512(13) 0.0345(11) -0.0132(10) 0.0051(10) -0.0286(12)
C13 0.0243(10) 0.0756(16) 0.0401(12) -0.0156(11) 0.0075(9) -0.0103(11)
C22 0.0344(11) 0.0349(11) 0.0322(11) -0.0092(9) -0.0020(8) -0.0064(9)
C18 0.0405(12) 0.0354(11) 0.0349(11) -0.0080(9) -0.0042(9) -0.0090(9)
C16 0.0340(11) 0.0428(12) 0.0268(10) -0.0002(9) -0.0052(8) -0.0076(9)
C20 0.0302(11) 0.0366(12) 0.0592(14) -0.0128(10) 0.0052(10) -0.0080(9)
C21 0.0397(12) 0.0421(12) 0.0419(12) -0.0135(10) 0.0074(10) -0.0063(10)
C19 0.0361(12) 0.0378(12) 0.0563(14) -0.0103(10) -0.0126(10) -0.0075(9)

loop_
_atom_type_symbol
_atom_type_description
_atom_type_scat_dispersion_real
_atom_type_scat_dispersion_imag
_atom_type_scat_source
C C 0.0033 0.0016 'International Tables Vol C Tables 4.2.6.8 and 6.1.1.4'
H H 0.0000 0.0000 'International Tables Vol C Tables 4.2.6.8 and 6.1.1.4'
O O 0.0106 0.0060 'International Tables Vol C Tables 4.2.6.8 and 6.1.1.4'

loop_
_geom_angle_atom_site_label_1
_geom_angle_atom_site_label_2
_geom_angle_atom_site_label_3
_geom_angle
C7 O1 C4 106.05(12)
C3 O2 C2 116.11(13)
C7 O4 C8 117.89(13)
C15 O5 C16 116.34(14)
C4 C5 C6 106.20(15)
C4 C5 C23 125.81(15)
C6 C5 C23 127.87(15)
O4 C7 O1 118.49(14)
O4 C7 C6 129.43(16)
O1 C7 C6 112.08(14)
O3 C3 O2 124.50(16)
O3 C3 C4 123.86(15)
O2 C3 C4 111.64(14)
O6 C15 O5 123.33(16)
O6 C15 C6 124.44(17)
O5 C15 C6 112.22(15)
C28 C23 C24 119.22(16)
C28 C23 C5 121.29(15)
C24 C23 C5 119.45(15)
C27 C28 C23 120.29(17)
C27 C28 H28 119.9
C23 C28 H28 119.9
C10 C9 C14 118.83(16)
C10 C9 C8 123.14(16)
C14 C9 C8 118.03(16)
C7 C6 C5 105.45(15)
C7 C6 C15 123.18(15)
C5 C6 C15 131.25(15)
C5 C4 O1 110.20(14)
C5 C4 C3 136.09(16)
O1 C4 C3 113.67(13)
C22 C17 C18 119.05(18)
C22 C17 C16 122.40(17)
C18 C17 C16 118.54(17)
O2 C2 C1 110.96(15)
O2 C2 H2A 109.4
C1 C2 H2A 109.4
O2 C2 H2B 109.4
C1 C2 H2B 109.4
H2A C2 H2B 108.0
C25 C24 C23 119.99(17)
C25 C24 H24 120.0
C23 C24 H24 120.0
O4 C8 C9 108.23(14)
O4 C8 H8A 110.1
C9 C8 H8A 110.1
O4 C8 H8B 110.1
C9 C8 H8B 110.1
H8A C8 H8B 108.4
C26 C27 C28 120.23(18)
C26 C27 H27 119.9
C28 C27 H27 119.9
C11 C12 C13 119.35(18)
C11 C12 H12 120.3
C13 C12 H12 120.3
C25 C26 C27 119.83(17)
C25 C26 H26 120.1
C27 C26 H26 120.1
C26 C25 C24 120.42(18)
C26 C25 H25 119.8
C24 C25 H25 119.8
C9 C10 C11 120.31(17)
C9 C10 H10 119.8
C11 C10 H10 119.8
C13 C14 C9 120.66(18)
C13 C14 H14 119.7
C9 C14 H14 119.7
C12 C11 C10 120.64(18)
C12 C11 H11 119.7
C10 C11 H11 119.7
C2 C1 H1A 109.5
C2 C1 H1B 109.5
H1A C1 H1B 109.5
C2 C1 H1C 109.5
H1A C1 H1C 109.5
H1B C1 H1C 109.5
C12 C13 C14 120.21(18)
C12 C13 H13 119.9
C14 C13 H13 119.9
C21 C22 C17 120.26(18)
C21 C22 H22 119.9
C17 C22 H22 119.9
C19 C18 C17 120.41(19)
C19 C18 H18 119.8
C17 C18 H18 119.8
O5 C16 C17 109.09(15)
O5 C16 H16A 109.9
C17 C16 H16A 109.9
O5 C16 H16B 109.9
C17 C16 H16B 109.9
H16A C16 H16B 108.3
C21 C20 C19 119.53(19)
C21 C20 H20 120.2
C19 C20 H20 120.2
C20 C21 C22 120.5(2)
C20 C21 H21 119.7
C22 C21 H21 119.7
C18 C19 C20 120.23(19)
C18 C19 H19 119.9
C20 C19 H19 119.9

loop_
_geom_bond_atom_site_label_1
_geom_bond_atom_site_label_2
_geom_bond_distance
O1 C7 1.339(2)
O1 C4 1.3960(19)
O2 C3 1.3364(19)
O2 C2 1.455(2)
O4 C7 1.313(2)
O4 C8 1.447(2)
O3 C3 1.209(2)
O5 C15 1.343(2)
O5 C16 1.450(2)
O6 C15 1.202(2)
C5 C4 1.360(2)
C5 C6 1.442(2)
C5 C23 1.483(2)
C7 C6 1.368(2)
C3 C4 1.460(2)
C15 C6 1.463(2)
C23 C28 1.385(2)
C23 C24 1.392(2)
C28 C27 1.384(3)
C28 H28 0.9300
C9 C10 1.379(2)
C9 C14 1.382(2)
C9 C8 1.500(2)
C17 C22 1.384(3)
C17 C18 1.385(3)
C17 C16 1.504(3)
C2 C1 1.494(3)
C2 H2A 0.9700
C2 H2B 0.9700
C24 C25 1.384(2)
C24 H24 0.9300
C8 H8A 0.9700
C8 H8B 0.9700
C27 C26 1.379(3)
C27 H27 0.9300
C12 C11 1.370(3)
C12 C13 1.377(3)
C12 H12 0.9300
C26 C25 1.375(3)
C26 H26 0.9300
C25 H25 0.9300
C10 C11 1.382(3)
C10 H10 0.9300
C14 C13 1.378(3)
C14 H14 0.9300
C11 H11 0.9300
C1 H1A 0.9600
C1 H1B 0.9600
C1 H1C 0.9600
C13 H13 0.9300
C22 C21 1.382(3)
C22 H22 0.9300
C18 C19 1.381(3)
C18 H18 0.9300
C16 H16A 0.9700
C16 H16B 0.9700
C20 C21 1.374(3)
C20 C19 1.381(3)
C20 H20 0.9300
C21 H21 0.9300
C19 H19 0.9300
